data_7703126
loop_
_publ_author_name
'Bond, Christopher J.'
'Cineus, Roy'
'Nazarenko, Alexander Y.'
'Spernyak, Joseph A.'
'Morrow, Janet R.'

_publ_section_title
;
 Isomeric Co(ii) paraCEST agents as pH responsive MRI probes.
;
_journal_issue 2
_journal_name_full 'Dalton transactions (Cambridge, England : 2003)'
_journal_page_first 279
_journal_page_last 284
_journal_paper_doi 10.1039/c9dt04558a
_journal_volume 49
_journal_year 2020
_chemical_formula_moiety 'C18 H36 Co N8 O4, 2(C N S)'
_chemical_formula_sum 'C20 H36 Co N10 O4 S2'
_chemical_formula_weight 603.64
_chemical_name_systematic
'(2,2',2'',2'''-(1,4,8,11-Tetraazacyclotetradecane-1,4,8,11-tetrayl)tetraacetamide)-cobalt(ii) dithiocyanate.'
_space_group_crystal_system monoclinic
_space_group_IT_number 14
_space_group_name_Hall '-P 2yn'
_space_group_name_H-M_alt 'P 1 21/n 1'
_atom_sites_solution_hydrogens mixed
_atom_sites_solution_primary dual
_audit_creation_date 2018-02-14
_audit_creation_method
;
Olex2 1.2
(compiled 2017.08.10 svn.r3458 for OlexSys, GUI svn.r5381)
;
_audit_update_record
;
2019-08-28 deposited with the CCDC.	2019-12-05 downloaded from the CCDC.
;
_cell_angle_alpha 90
_cell_angle_beta 104.610(3)
_cell_angle_gamma 90
_cell_formula_units_Z 2
_cell_length_a 8.7005(6)
_cell_length_b 12.9672(11)
_cell_length_c 11.9397(11)
_cell_measurement_reflns_used 1977
_cell_measurement_temperature 173(2)
_cell_measurement_theta_max 24.04
_cell_measurement_theta_min 3.05
_cell_volume 1303.49(19)
_computing_cell_refinement 'SAINT v8.34A (Bruker, 2013)'
_computing_data_collection APEX2
_computing_data_reduction 'SAINT v8.34A (Bruker, 2013)'
_computing_molecular_graphics 'Olex2 (Dolomanov et al., 2009)'
_computing_publication_material 'Olex2 (Dolomanov et al., 2009)'
_computing_structure_refinement 'XL (Sheldrick, 2008)'
_computing_structure_solution 'XT (Sheldrick, 2015)'
_diffrn_ambient_temperature 173.15
_diffrn_measured_fraction_theta_full 0.999
_diffrn_measured_fraction_theta_max 0.998
_diffrn_measurement_device_type 'Bruker PHOTON-100 CMOS'
_diffrn_measurement_method '\f and \w scans'
_diffrn_radiation_type MoK\a
_diffrn_radiation_wavelength 0.71073
_diffrn_reflns_av_R_equivalents 0.0320
_diffrn_reflns_av_unetI/netI 0.0151
_diffrn_reflns_Laue_measured_fraction_full 0.999
_diffrn_reflns_Laue_measured_fraction_max 0.998
_diffrn_reflns_limit_h_max 12
_diffrn_reflns_limit_h_min -12
_diffrn_reflns_limit_k_max 19
_diffrn_reflns_limit_k_min -19
_diffrn_reflns_limit_l_max 17
_diffrn_reflns_limit_l_min -17
_diffrn_reflns_number 56834
_diffrn_reflns_point_group_measured_fraction_full 0.999
_diffrn_reflns_point_group_measured_fraction_max 0.998
_diffrn_reflns_theta_full 25.242
_diffrn_reflns_theta_max 32.067
_diffrn_reflns_theta_min 2.885
_diffrn_source sealedtube
_diffrn_standards_number 0
_exptl_absorpt_coefficient_mu 0.867
_exptl_absorpt_correction_T_max 0.9163
_exptl_absorpt_correction_T_min 0.8162
_exptl_absorpt_correction_type multi-scan
_exptl_absorpt_process_details
;
SADABS-2014/5 (Bruker,2014/5) was used for absorption correction.
wR2(int) was 0.0527 before and 0.0486 after correction.
The Ratio of minimum to maximum transmission is 0.8908.
The \l/2 correction factor is 0.00150.
;
_exptl_crystal_colour pink
_exptl_crystal_density_diffrn 1.538
_exptl_crystal_description block
_exptl_crystal_F_000 634
_exptl_crystal_preparation 'Magnetic properties'
_exptl_crystal_recrystallization_method 'Re-crystallisation from solvent: ethanol'
_exptl_crystal_size_max 0.32
_exptl_crystal_size_mid 0.18
_exptl_crystal_size_min 0.16
_exptl_transmission_factor_max 1
_exptl_transmission_factor_min 0.89
_refine_diff_density_max 0.535
_refine_diff_density_min -0.394
_refine_diff_density_rms 0.066
_refine_ls_extinction_method none
_refine_ls_goodness_of_fit_ref 1.038
_refine_ls_hydrogen_treatment mixed
_refine_ls_matrix_type full
_refine_ls_number_parameters 185
_refine_ls_number_reflns 4540
_refine_ls_number_restraints 0
_refine_ls_restrained_S_all 1.038
_refine_ls_R_factor_all 0.0360
_refine_ls_R_factor_gt 0.0293
_refine_ls_shift/su_max 0.001
_refine_ls_shift/su_mean 0.000
_refine_ls_structure_factor_coef Fsqd
_refine_ls_weighting_details 'w=1/[\s^2^(Fo^2^)+(0.0413P)^2^+0.4690P] where P=(Fo^2^+2Fc^2^)/3'
_refine_ls_weighting_scheme calc
_refine_ls_wR_factor_gt 0.0728
_refine_ls_wR_factor_ref 0.0765
_reflns_Friedel_coverage 0.000
_reflns_number_gt 3978
_reflns_number_total 4540
_reflns_threshold_expression 'I > 2\s(I)'
_cod_data_source_file c9dt04558a2.cif
_cod_data_source_block mo_jm042517_0m
_cod_database_code 7703126
_shelx_shelxl_version_number 2016/6
_shelx_space_group_comment
;
The symmetry employed for this shelxl refinement is uniquely defined
by the following loop, which should always be used as a source of
symmetry information in preference to the above space-group names.
They are only intended as comments.
;
_olex2_refinement_description
;
1. Fixed Uiso
 At 1.2 times of:
  All C(H,H) groups
2.a Secondary CH2 refined with riding coordinates:
 C009(H00E,H00F), C00B(H00G,H00H), C00C(H00I,H00J), C00D(H00K,H00L), C00F(H00M,
 H00N), C00G(H00O,H00P), C00H(H00Q,H00R)
;
_olex2_submission_special_instructions 'No special instructions were received'

loop_
_space_group_symop_operation_xyz
'x, y, z'
'-x+1/2, y+1/2, -z+1/2'
'-x, -y, -z'
'x-1/2, -y-1/2, z-1/2'

loop_
_atom_site_label
_atom_site_type_symbol
_atom_site_fract_x
_atom_site_fract_y
_atom_site_fract_z
_atom_site_U_iso_or_equiv
_atom_site_adp_type
_atom_site_occupancy
_atom_site_site_symmetry_order
_atom_site_calc_flag
_atom_site_refinement_flags_posn
_atom_site_refinement_flags_adp
_atom_site_refinement_flags_occupancy
Co01 Co 0.500000 0.500000 0.500000 0.01245(5) Uani 1 2 d S T P
S002 S 0.76788(5) 0.43796(3) 0.01488(3) 0.03534(9) Uani 1 1 d . . .
O003 O 0.36961(9) 0.42337(6) 0.59727(6) 0.01697(14) Uani 1 1 d . . .
O004 O 1.02820(10) 0.29882(8) 0.65798(7) 0.02540(18) Uani 1 1 d . . .
N005 N 0.70536(10) 0.39412(7) 0.57015(7) 0.01478(15) Uani 1 1 d . . .
N006 N 0.57989(10) 0.58093(7) 0.65694(7) 0.01438(15) Uani 1 1 d . . .
N007 N 0.31576(14) 0.41228(9) 0.77117(9) 0.0260(2) Uani 1 1 d . . .
N008 N 1.01311(13) 0.27343(10) 0.46851(10) 0.0289(2) Uani 1 1 d . . .
C009 C 0.42740(13) 0.74349(8) 0.57246(9) 0.01856(19) Uani 1 1 d . . .
H00E H 0.441298 0.819297 0.576048 0.022 Uiso 1 1 calc R . .
H00F H 0.347892 0.726111 0.615950 0.022 Uiso 1 1 calc R . .
C00A C 0.38418(12) 0.45763(8) 0.69736(9) 0.01632(18) Uani 1 1 d . . .
C00B C 0.47920(13) 0.55511(8) 0.73639(9) 0.01697(18) Uani 1 1 d . . .
H00G H 0.405703 0.612978 0.738354 0.020 Uiso 1 1 calc R . .
H00H H 0.547260 0.545193 0.815651 0.020 Uiso 1 1 calc R . .
C00C C 0.74415(12) 0.54174(9) 0.70502(9) 0.01782(19) Uani 1 1 d . . .
H00I H 0.780945 0.561776 0.787473 0.021 Uiso 1 1 calc R . .
H00J H 0.816388 0.573641 0.662798 0.021 Uiso 1 1 calc R . .
C00D C 0.64104(12) 0.28679(8) 0.55413(9) 0.01676(18) Uani 1 1 d . . .
H00K H 0.556764 0.279800 0.595960 0.020 Uiso 1 1 calc R . .
H00L H 0.727154 0.238015 0.589513 0.020 Uiso 1 1 calc R . .
N00E N 0.88537(15) 0.34377(11) 0.23148(11) 0.0375(3) Uani 1 1 d . . .
C00F C 0.84437(12) 0.40480(8) 0.51904(9) 0.01740(18) Uani 1 1 d . . .
H00M H 0.894942 0.472590 0.541861 0.021 Uiso 1 1 calc R . .
H00N H 0.805591 0.404247 0.433642 0.021 Uiso 1 1 calc R . .
C00G C 0.75095(12) 0.42520(8) 0.69475(9) 0.01708(18) Uani 1 1 d . . .
H00O H 0.859812 0.400685 0.731305 0.020 Uiso 1 1 calc R . .
H00P H 0.677509 0.393022 0.735771 0.020 Uiso 1 1 calc R . .
C00H C 0.58504(12) 0.69412(8) 0.63465(9) 0.01732(18) Uani 1 1 d . . .
H00Q H 0.662552 0.706486 0.588002 0.021 Uiso 1 1 calc R . .
H00R H 0.625227 0.729596 0.709768 0.021 Uiso 1 1 calc R . .
C00I C 0.97063(12) 0.32025(9) 0.55539(10) 0.0194(2) Uani 1 1 d . . .
C00J C 0.83892(14) 0.38227(10) 0.14121(11) 0.0263(2) Uani 1 1 d . . .
H00C H 0.971(2) 0.2916(15) 0.3959(17) 0.039(5) Uiso 1 1 d . . .
H00A H 0.253(2) 0.3639(15) 0.7463(16) 0.034(5) Uiso 1 1 d . . .
H00D H 1.088(2) 0.2206(16) 0.4831(16) 0.043(5) Uiso 1 1 d . . .
H00B H 0.325(2) 0.4432(16) 0.8377(17) 0.040(5) Uiso 1 1 d . . .

loop_
_atom_site_aniso_label
_atom_site_aniso_U_11
_atom_site_aniso_U_22
_atom_site_aniso_U_33
_atom_site_aniso_U_23
_atom_site_aniso_U_13
_atom_site_aniso_U_12
Co01 0.01426(9) 0.01231(9) 0.01073(9) -0.00017(6) 0.00302(6) -0.00091(6)
S002 0.0487(2) 0.03505(18) 0.02283(15) 0.00094(13) 0.01006(14) -0.00334(15)
O003 0.0199(3) 0.0171(3) 0.0144(3) 0.0001(3) 0.0053(3) -0.0026(3)
O004 0.0214(4) 0.0335(5) 0.0210(4) 0.0071(3) 0.0047(3) 0.0057(3)
N005 0.0166(4) 0.0146(4) 0.0134(4) 0.0001(3) 0.0043(3) -0.0004(3)
N006 0.0162(4) 0.0134(4) 0.0136(4) -0.0006(3) 0.0040(3) -0.0008(3)
N007 0.0375(6) 0.0248(5) 0.0197(5) -0.0010(4) 0.0147(4) -0.0097(4)
N008 0.0280(5) 0.0359(6) 0.0226(5) 0.0004(4) 0.0061(4) 0.0131(4)
C009 0.0226(5) 0.0136(4) 0.0189(5) -0.0020(3) 0.0040(4) 0.0012(3)
C00A 0.0181(4) 0.0157(4) 0.0158(4) 0.0019(3) 0.0055(3) 0.0007(3)
C00B 0.0206(4) 0.0174(4) 0.0138(4) -0.0014(3) 0.0060(3) -0.0015(3)
C00C 0.0167(4) 0.0183(5) 0.0166(4) -0.0023(4) 0.0007(3) -0.0006(3)
C00D 0.0202(4) 0.0132(4) 0.0168(4) 0.0015(3) 0.0047(3) -0.0005(3)
N00E 0.0335(6) 0.0470(7) 0.0301(6) 0.0015(5) 0.0046(5) 0.0047(5)
C00F 0.0173(4) 0.0186(5) 0.0170(4) 0.0024(4) 0.0057(3) 0.0010(3)
C00G 0.0188(4) 0.0185(5) 0.0127(4) 0.0012(3) 0.0019(3) 0.0017(3)
C00H 0.0203(4) 0.0131(4) 0.0178(4) -0.0018(3) 0.0036(4) -0.0024(3)
C00I 0.0160(4) 0.0218(5) 0.0210(5) 0.0027(4) 0.0056(4) 0.0006(4)
C00J 0.0226(5) 0.0317(6) 0.0260(6) -0.0049(5) 0.0090(4) -0.0020(4)

loop_
_atom_type_symbol
_atom_type_description
_atom_type_scat_dispersion_real
_atom_type_scat_dispersion_imag
_atom_type_scat_source
C C 0.0033 0.0016 'International Tables Vol C Tables 4.2.6.8 and 6.1.1.4'
H H 0.0000 0.0000 'International Tables Vol C Tables 4.2.6.8 and 6.1.1.4'
N N 0.0061 0.0033 'International Tables Vol C Tables 4.2.6.8 and 6.1.1.4'
O O 0.0106 0.0060 'International Tables Vol C Tables 4.2.6.8 and 6.1.1.4'
S S 0.1246 0.1234 'International Tables Vol C Tables 4.2.6.8 and 6.1.1.4'
Co Co 0.3494 0.9721 'International Tables Vol C Tables 4.2.6.8 and 6.1.1.4'

loop_
_geom_angle_atom_site_label_1
_geom_angle_atom_site_label_2
_geom_angle_atom_site_label_3
_geom_angle
_geom_angle_site_symmetry_1
_geom_angle_site_symmetry_3
O003 Co01 O003 180.00(3) 3_666 .
O003 Co01 N005 89.68(3) 3_666 3_666
O003 Co01 N005 90.32(3) . 3_666
O003 Co01 N005 90.32(3) 3_666 .
O003 Co01 N005 89.68(3) . .
O003 Co01 N006 81.07(3) 3_666 3_666
O003 Co01 N006 98.93(3) 3_666 .
O003 Co01 N006 81.07(3) . .
O003 Co01 N006 98.93(3) . 3_666
N005 Co01 N005 180.0 . 3_666
N006 Co01 N005 94.61(3) . 3_666
N006 Co01 N005 85.39(3) . .
N006 Co01 N005 94.60(3) 3_666 .
N006 Co01 N005 85.39(3) 3_666 3_666
N006 Co01 N006 180.0 3_666 .
C00A O003 Co01 115.31(7) . .
C00D N005 Co01 106.57(6) . .
C00D N005 C00G 112.04(8) . .
C00F N005 Co01 116.25(6) . .
C00F N005 C00D 110.49(8) . .
C00F N005 C00G 110.05(8) . .
C00G N005 Co01 101.14(6) . .
C00B N006 Co01 109.93(6) . .
C00B N006 C00C 109.93(8) . .
C00B N006 C00H 112.63(8) . .
C00C N006 Co01 104.02(6) . .
C00C N006 C00H 109.57(8) . .
C00H N006 Co01 110.41(6) . .
C00A N007 H00A 117.6(13) . .
C00A N007 H00B 116.6(13) . .
H00A N007 H00B 124.6(18) . .
C00I N008 H00C 121.0(13) . .
C00I N008 H00D 120.5(12) . .
H00C N008 H00D 118.4(17) . .
H00E C009 H00F 107.3 . .
C00D C009 H00E 108.1 3_666 .
C00D C009 H00F 108.1 3_666 .
C00H C009 H00E 108.1 . .
C00H C009 H00F 108.1 . .
C00H C009 C00D 116.82(9) . 3_666
O003 C00A N007 121.71(10) . .
O003 C00A C00B 120.34(9) . .
N007 C00A C00B 117.94(10) . .
N006 C00B C00A 110.83(8) . .
N006 C00B H00G 109.5 . .
N006 C00B H00H 109.5 . .
C00A C00B H00G 109.5 . .
C00A C00B H00H 109.5 . .
H00G C00B H00H 108.1 . .
N006 C00C H00I 109.4 . .
N006 C00C H00J 109.4 . .
N006 C00C C00G 111.20(8) . .
H00I C00C H00J 108.0 . .
C00G C00C H00I 109.4 . .
C00G C00C H00J 109.4 . .
N005 C00D C009 113.92(8) . 3_666
N005 C00D H00K 108.8 . .
N005 C00D H00L 108.8 . .
C009 C00D H00K 108.8 3_666 .
C009 C00D H00L 108.8 3_666 .
H00K C00D H00L 107.7 . .
N005 C00F H00M 108.6 . .
N005 C00F H00N 108.6 . .
N005 C00F C00I 114.47(8) . .
H00M C00F H00N 107.6 . .
C00I C00F H00M 108.6 . .
C00I C00F H00N 108.6 . .
N005 C00G C00C 110.04(8) . .
N005 C00G H00O 109.7 . .
N005 C00G H00P 109.7 . .
C00C C00G H00O 109.7 . .
C00C C00G H00P 109.7 . .
H00O C00G H00P 108.2 . .
N006 C00H C009 115.79(9) . .
N006 C00H H00Q 108.3 . .
N006 C00H H00R 108.3 . .
C009 C00H H00Q 108.3 . .
C009 C00H H00R 108.3 . .
H00Q C00H H00R 107.4 . .
O004 C00I N008 123.24(11) . .
O004 C00I C00F 121.63(10) . .
N008 C00I C00F 115.13(10) . .
N00E C00J S002 178.08(12) . .

loop_
_geom_bond_atom_site_label_1
_geom_bond_atom_site_label_2
_geom_bond_distance
_geom_bond_site_symmetry_2
Co01 O003 2.0706(8) 3_666
Co01 O003 2.0707(7) .
Co01 N005 2.2414(9) 3_666
Co01 N005 2.2414(9) .
Co01 N006 2.1068(9) 3_666
Co01 N006 2.1068(9) .
S002 C00J 1.6457(14) .
O003 C00A 1.2510(13) .
O004 C00I 1.2325(14) .
N005 C00D 1.4943(13) .
N005 C00F 1.4922(13) .
N005 C00G 1.4951(13) .
N006 C00B 1.4827(13) .
N006 C00C 1.4888(13) .
N006 C00H 1.4945(13) .
N007 C00A 1.3197(14) .
N007 H00A 0.836(19) .
N007 H00B 0.88(2) .
N008 C00I 1.3321(16) .
N008 H00C 0.884(19) .
N008 H00D 0.93(2) .
C009 H00E 0.9900 .
C009 H00F 0.9900 .
C009 C00D 1.5295(15) 3_666
C009 C00H 1.5260(15) .
C00A C00B 1.5180(15) .
C00B H00G 0.9900 .
C00B H00H 0.9900 .
C00C H00I 0.9900 .
C00C H00J 0.9900 .
C00C C00G 1.5186(16) .
C00D H00K 0.9900 .
C00D H00L 0.9900 .
N00E C00J 1.1639(18) .
C00F H00M 0.9900 .
C00F H00N 0.9900 .
C00F C00I 1.5351(15) .
C00G H00O 0.9900 .
C00G H00P 0.9900 .
C00H H00Q 0.9900 .
C00H H00R 0.9900 .
